data_4031607
loop_
_publ_author_name
'Donovan, W.F.'
'Smith, P.W.'

_publ_section_title
;
 Crystal and Molecular Structures of Aquahalogenovanadium (III) Complexes.
 Part I. X-Ray Crystal Structure of
 trans-Tetrakis-aquadibromovanadium(III) Bromide Dihydrate and the
 Isomorphous Chloro-compound
;
_journal_name_full
;
Journal of the Chemical Society. Dalton Transactions, Inorganic Chemistry 
(1972-)
;
_journal_page_first 894
_journal_page_last 896
_journal_volume 1975
_journal_year 1975
_chemical_formula_sum 'Cl3 H12 O6 V'
_chemical_name_systematic '(V Cl2 (H2 O)4) Cl (H2 O)2'
_space_group_IT_number 14
_symmetry_space_group_name_Hall '-P 2ybc'
_symmetry_space_group_name_H-M 'P 1 21/c 1'
_cell_angle_alpha 90
_cell_angle_beta 98.8
_cell_angle_gamma 90
_cell_formula_units_Z 2
_cell_length_a 6.43
_cell_length_b 6.439
_cell_length_c 11.901
_cell_volume 486.934
_citation_journal_id_ASTM JCDTBI
_cod_data_source_file Donovan_JCDTBI_1975_1811.cif
_cod_data_source_block H12Cl3O6V1
_cod_original_cell_volume 486.9341
_cod_original_formula_sum 'H12 Cl3 O6 V1'
_cod_database_code 4031607

loop_
_symmetry_equiv_pos_as_xyz
x,y,z
-x,y+1/2,-z+1/2
-x,-y,-z
x,-y-1/2,z-1/2

loop_
_atom_site_label
_atom_site_type_symbol
_atom_site_fract_x
_atom_site_fract_y
_atom_site_fract_z
_atom_site_occupancy
_atom_site_U_iso_or_equiv
Cl2 Cl-1 0.2707 -0.0293 0.1577 1 0.0
O1 O-2 0.7813 0.0097 0.2979 1 0.0
Cl1 Cl-1 0.5 0 0.5 1 0.0
V1 V+3 0 0 0 1 0.0
O2 O-2 0.1931 0.149 -0.0927 1 0.0
O3 O-2 -0.0761 0.2621 0.0656 1 0.0
